data_2203105
loop_
_publ_author_name
'Robert T. Stibrany'
'Harvey J. Schugar'
'Joseph A. Potenza'

_publ_section_title
;
 1,3-Diethylbenzimidazolium iodide
;
_journal_issue 1
_journal_name_full 'Acta Crystallographica Section E'
_journal_page_first o28
_journal_page_last o30
_journal_paper_doi 10.1107/S1600536803027168
_journal_volume 60
_journal_year 2004
_chemical_formula_iupac 'C11 H15 N2 +, I -'
_chemical_formula_moiety 'C11 H15 N2 +, I -'
_chemical_formula_sum 'C11 H15 I N2'
_chemical_formula_weight 302.15
_chemical_melting_point 510
_chemical_name_systematic
;
1,3-diethylbenzimidazolium iodide
;
_space_group_IT_number 14
_symmetry_cell_setting monoclinic
_symmetry_space_group_name_Hall '-P 2ybc'
_symmetry_space_group_name_H-M 'P 1 21/c 1'
_atom_sites_solution_hydrogens geom
_atom_sites_solution_primary direct
_atom_sites_solution_secondary difmap
_audit_creation_method SHELXL-97
_cell_angle_alpha 90.00
_cell_angle_beta 90.212(3)
_cell_angle_gamma 90.00
_cell_formula_units_Z 8
_cell_length_a 11.2578(5)
_cell_length_b 14.6014(7)
_cell_length_c 15.1903(5)
_cell_measurement_reflns_used 900
_cell_measurement_temperature 277.0(10)
_cell_measurement_theta_max 22.52
_cell_measurement_theta_min 2.68
_cell_volume 2496.96(18)
_computing_cell_refinement SMART
_computing_data_collection 'SMART (Bruker, 2000)'
_computing_data_reduction 'SAINT (Bruker, 2000)'
_computing_molecular_graphics 'ORTEPIII (Burnett & Johnson, 1996) and ORTEP32 (Farrugia, 1997)'
_computing_publication_material 'SHELXTL (Bruker, 2000)'
_computing_structure_refinement 'SHELXL97 (Sheldrick, 1997)'
_computing_structure_solution 'SHELXS97 (Sheldrick, 1990)'
_diffrn_ambient_temperature 297.0(10)
_diffrn_measured_fraction_theta_full 0.991
_diffrn_measured_fraction_theta_max 0.991
_diffrn_measurement_device_type 'Bruker SMART CCD area-detector'
_diffrn_measurement_method '\f and \w'
_diffrn_radiation_monochromator graphite
_diffrn_radiation_source 'fine-focus sealed tube'
_diffrn_radiation_type MoK\a
_diffrn_radiation_wavelength 0.71073
_diffrn_reflns_av_R_equivalents 0.0332
_diffrn_reflns_av_sigmaI/netI 0.0303
_diffrn_reflns_limit_h_max 13
_diffrn_reflns_limit_h_min -12
_diffrn_reflns_limit_k_max 17
_diffrn_reflns_limit_k_min -16
_diffrn_reflns_limit_l_max 18
_diffrn_reflns_limit_l_min -18
_diffrn_reflns_number 17742
_diffrn_reflns_theta_full 25.02
_diffrn_reflns_theta_max 25.02
_diffrn_reflns_theta_min 1.81
_diffrn_standards_number 0
_exptl_absorpt_coefficient_mu 2.533
_exptl_absorpt_correction_T_max 0.904
_exptl_absorpt_correction_T_min 0.690
_exptl_absorpt_correction_type multi-scan
_exptl_absorpt_process_details '(SADABS; Blessing, 1995)'
_exptl_crystal_colour colorless
_exptl_crystal_density_diffrn 1.607
_exptl_crystal_density_method 'not measured'
_exptl_crystal_description rod
_exptl_crystal_F_000 1184
_exptl_crystal_size_max 0.50
_exptl_crystal_size_mid 0.10
_exptl_crystal_size_min 0.04
_refine_diff_density_max 1.178
_refine_diff_density_min -0.395
_refine_ls_extinction_method none
_refine_ls_goodness_of_fit_ref 1.000
_refine_ls_hydrogen_treatment constr
_refine_ls_matrix_type full
_refine_ls_number_parameters 257
_refine_ls_number_reflns 4368
_refine_ls_number_restraints 2
_refine_ls_restrained_S_all 1.004
_refine_ls_R_factor_all 0.0577
_refine_ls_R_factor_gt 0.0414
_refine_ls_shift/su_max 0.001
_refine_ls_shift/su_mean 0.000
_refine_ls_structure_factor_coef Fsqd
_refine_ls_weighting_details 'calc w = 1/[\s^2^(Fo^2^)+(0.0654P)^2^+2.1072P] where P = (Fo^2^+2Fc^2^)/3'
_refine_ls_weighting_scheme calc
_refine_ls_wR_factor_gt 0.0985
_refine_ls_wR_factor_ref 0.1142
_reflns_number_gt 3384
_reflns_number_total 4368
_reflns_threshold_expression I>2\s(I)
_cod_data_source_file om6199.cif
_cod_data_source_block I
_cod_depositor_comments
;
The following automatic conversions were performed:
'_symmetry_cell_setting' value 'Monoclinic' changed to 'monoclinic'
according to '/home/saulius/struct/CIF-dictionaries/cif_core.dic'
dictionary named 'cif_core.dic' version 2.4.1 from 2010-06-29.

Automatic conversion script
Id: cif_fix_enum 1527 2010-12-29 10:47:43Z saulius 

The following automatic conversions were performed:

'_symmetry_cell_setting' value 'Monoclinic' changed to 'monoclinic'
according to /home/saulius/struct/CIF-dictionaries/cif_core.dic
dictionary named 'cif_core.dic' version 2.4.1 from 2010-06-29.

Automatic conversion script
Id: cif_fix_values 1715 2011-07-08 13:25:40Z adriana 
;
_cod_original_sg_symbol_H-M 'P 21/c'
_cod_original_formula_sum 'C11 H15 I1 N2'
_cod_database_code 2203105
_cod_database_fobs_code 2203105

loop_
_symmetry_equiv_pos_as_xyz
'x, y, z'
'-x, y+1/2, -z+1/2'
'-x, -y, -z'
'x, -y-1/2, z-1/2'

loop_
_atom_site_label
_atom_site_fract_x
_atom_site_fract_y
_atom_site_fract_z
_atom_site_U_iso_or_equiv
_atom_site_adp_type
_atom_site_calc_flag
_atom_site_refinement_flags
_atom_site_occupancy
_atom_site_type_symbol
I1 0.22285(4) 0.77617(3) 0.22484(2) 0.07140(16) Uani d . 1 I
N21 0.5984(4) 0.4339(3) 0.8401(2) 0.0575(10) Uani d . 1 N
N23 0.5236(4) 0.3344(3) 0.9316(3) 0.0572(10) Uani d . 1 N
C2A 0.6360(6) 0.4777(5) 0.7569(4) 0.0856(18) Uani d D 1 C
C2B 0.5408(8) 0.4852(8) 0.6926(5) 0.164(5) Uani d D 1 C
C21 0.6374(4) 0.4591(3) 0.9234(3) 0.0532(11) Uani d . 1 C
C22 0.5334(5) 0.3590(4) 0.8478(3) 0.0601(12) Uani d . 1 C
C23 0.5897(4) 0.3951(3) 0.9814(3) 0.0533(11) Uani d . 1 C
C24 0.6102(5) 0.4016(4) 1.0713(3) 0.0664(14) Uani d . 1 C
C25 0.6799(5) 0.4736(5) 1.0992(4) 0.0792(17) Uani d . 1 C
C26 0.7256(5) 0.5376(5) 1.0417(4) 0.0737(16) Uani d . 1 C
C27 0.7066(5) 0.5324(4) 0.9526(4) 0.0645(13) Uani d . 1 C
C28 0.4537(6) 0.2560(4) 0.9634(4) 0.0726(15) Uani d . 1 C
C29 0.5307(6) 0.1757(5) 0.9863(5) 0.099(2) Uani d . 1 C
H2A1 0.6662 0.5384 0.7698 0.103 Uiso calc R 1 H
H2A2 0.7003 0.4423 0.7316 0.103 Uiso calc R 1 H
H2B1 0.5120 0.4252 0.6781 0.246 Uiso calc R 1 H
H2B2 0.5702 0.5144 0.6404 0.246 Uiso calc R 1 H
H2B3 0.4773 0.5210 0.7168 0.246 Uiso calc R 1 H
H22 0.4990 0.3277 0.8008 0.072 Uiso calc R 1 H
H24 0.5786 0.3595 1.1107 0.080 Uiso calc R 1 H
H25 0.6967 0.4793 1.1589 0.095 Uiso calc R 1 H
H26 0.7707 0.5857 1.0640 0.088 Uiso calc R 1 H
H27 0.7381 0.5753 0.9138 0.077 Uiso calc R 1 H
H28A 0.3972 0.2379 0.9182 0.087 Uiso calc R 1 H
H28B 0.4092 0.2743 1.0150 0.087 Uiso calc R 1 H
H29A 0.5790 0.1599 0.9365 0.149 Uiso calc R 1 H
H29B 0.4816 0.1244 1.0016 0.149 Uiso calc R 1 H
H29C 0.5809 0.1912 1.0353 0.149 Uiso calc R 1 H
I2 0.28172(4) 0.24859(3) 0.21393(3) 0.07422(16) Uani d . 1 I
N11 0.0127(3) 0.5644(3) 0.3303(2) 0.0544(10) Uani d . 1 N
N13 0.0819(4) 0.6593(3) 0.4283(2) 0.0539(10) Uani d . 1 N
C1A 0.1147(6) 0.7462(4) 0.4718(4) 0.0809(18) Uani d D 1 C
C1B 0.0183(9) 0.8142(6) 0.4711(8) 0.152(4) Uani d D 1 C
C11 0.0826(4) 0.5133(3) 0.3881(3) 0.0539(12) Uani d . 1 C
C12 0.0168(4) 0.6509(4) 0.3562(3) 0.0569(12) Uani d . 1 C
C13 0.1249(4) 0.5730(3) 0.4507(3) 0.0523(11) Uani d . 1 C
C14 0.1947(4) 0.5441(4) 0.5211(3) 0.0653(14) Uani d . 1 C
C15 0.2197(5) 0.4507(5) 0.5241(5) 0.0816(18) Uani d . 1 C
C16 0.1782(6) 0.3919(5) 0.4597(5) 0.086(2) Uani d . 1 C
C17 0.1086(5) 0.4207(4) 0.3915(4) 0.0729(15) Uani d . 1 C
C18 -0.0536(5) 0.5316(4) 0.2527(3) 0.0682(14) Uani d . 1 C
C19 0.0257(7) 0.5164(6) 0.1759(4) 0.108(3) Uani d . 1 C
H1A1 0.1370 0.7336 0.5324 0.097 Uiso calc R 1 H
H1A2 0.1834 0.7720 0.4425 0.097 Uiso calc R 1 H
H1B1 0.0007 0.8313 0.4114 0.228 Uiso calc R 1 H
H1B2 0.0426 0.8674 0.5037 0.228 Uiso calc R 1 H
H1B3 -0.0513 0.7883 0.4976 0.228 Uiso calc R 1 H
H12 -0.0209 0.6992 0.3275 0.068 Uiso calc R 1 H
H14 0.2229 0.5846 0.5635 0.078 Uiso calc R 1 H
H15 0.2651 0.4276 0.5702 0.098 Uiso calc R 1 H
H16 0.1986 0.3302 0.4631 0.104 Uiso calc R 1 H
H17 0.0799 0.3801 0.3493 0.087 Uiso calc R 1 H
H18A -0.1139 0.5763 0.2371 0.082 Uiso calc R 1 H
H18B -0.0934 0.4747 0.2672 0.082 Uiso calc R 1 H
H19A 0.0612 0.5735 0.1589 0.163 Uiso calc R 1 H
H19B -0.0198 0.4924 0.1276 0.163 Uiso calc R 1 H
H19C 0.0869 0.4736 0.1918 0.163 Uiso calc R 1 H

loop_
_atom_site_aniso_label
_atom_site_aniso_U_11
_atom_site_aniso_U_22
_atom_site_aniso_U_33
_atom_site_aniso_U_12
_atom_site_aniso_U_13
_atom_site_aniso_U_23
I1 0.0868(3) 0.0720(3) 0.0555(2) 0.00469(19) 0.00713(18) 0.00111(16)
N21 0.065(3) 0.058(3) 0.049(2) -0.001(2) 0.0037(19) 0.0050(18)
N23 0.057(2) 0.054(2) 0.060(2) -0.0018(19) 0.0070(19) 0.0034(19)
C2A 0.111(5) 0.080(4) 0.065(4) -0.008(4) 0.016(3) 0.013(3)
C2B 0.165(8) 0.258(14) 0.070(5) -0.063(9) -0.023(5) 0.073(6)
C21 0.049(3) 0.055(3) 0.056(3) 0.010(2) 0.003(2) 0.000(2)
C22 0.065(3) 0.064(3) 0.051(3) 0.000(3) 0.006(2) -0.008(2)
C23 0.047(3) 0.060(3) 0.052(3) 0.009(2) 0.005(2) 0.002(2)
C24 0.064(3) 0.083(4) 0.053(3) 0.014(3) 0.002(2) 0.006(3)
C25 0.071(4) 0.101(5) 0.066(3) 0.018(3) -0.017(3) -0.011(3)
C26 0.063(4) 0.075(4) 0.084(4) 0.003(3) -0.013(3) -0.013(3)
C27 0.055(3) 0.061(3) 0.077(3) 0.003(2) 0.002(3) 0.001(3)
C28 0.068(4) 0.070(4) 0.079(4) -0.007(3) 0.012(3) 0.009(3)
C29 0.091(5) 0.070(4) 0.137(6) -0.005(3) 0.024(4) 0.026(4)
I2 0.0756(3) 0.0661(3) 0.0809(3) -0.00430(18) -0.0178(2) -0.00358(17)
N11 0.058(2) 0.054(3) 0.052(2) -0.0058(18) -0.0009(18) -0.0009(18)
N13 0.065(3) 0.053(2) 0.044(2) -0.0064(19) 0.0003(18) 0.0007(17)
C1A 0.105(5) 0.076(4) 0.062(3) -0.012(3) -0.017(3) -0.008(3)
C1B 0.171(9) 0.064(5) 0.221(11) 0.035(5) -0.060(8) -0.054(6)
C11 0.047(3) 0.055(3) 0.060(3) 0.000(2) 0.013(2) 0.007(2)
C12 0.062(3) 0.055(3) 0.053(3) 0.000(2) 0.000(2) 0.001(2)
C13 0.046(3) 0.063(3) 0.048(2) 0.000(2) 0.010(2) 0.005(2)
C14 0.053(3) 0.089(4) 0.054(3) -0.001(3) 0.005(2) 0.010(3)
C15 0.063(4) 0.092(5) 0.090(4) 0.017(3) 0.006(3) 0.031(4)
C16 0.075(4) 0.065(4) 0.120(5) 0.022(3) 0.023(4) 0.026(4)
C17 0.069(4) 0.058(3) 0.092(4) 0.003(3) 0.020(3) -0.004(3)
C18 0.066(3) 0.065(3) 0.073(4) -0.009(3) -0.010(3) -0.012(3)
C19 0.102(5) 0.156(8) 0.068(4) -0.017(5) -0.007(4) -0.034(4)

loop_
_atom_type_symbol
_atom_type_description
_atom_type_scat_dispersion_real
_atom_type_scat_dispersion_imag
_atom_type_scat_source
C C 0.0033 0.0016 'International Tables Vol C Tables 4.2.6.8 and 6.1.1.4'
H H 0.0000 0.0000 'International Tables Vol C Tables 4.2.6.8 and 6.1.1.4'
N N 0.0061 0.0033 'International Tables Vol C Tables 4.2.6.8 and 6.1.1.4'
I I -0.4742 1.8119 'International Tables Vol C Tables 4.2.6.8 and 6.1.1.4'

loop_
_geom_angle_atom_site_label_1
_geom_angle_atom_site_label_2
_geom_angle_atom_site_label_3
_geom_angle
C12 N13 C13 108.1(4)
C12 N13 C1A 126.0(4)
C13 N13 C1A 125.5(4)
C22 N23 C23 107.7(4)
C22 N23 C28 124.8(5)
C23 N23 C28 127.4(4)
C12 N11 C11 107.7(4)
C12 N11 C18 124.4(4)
C11 N11 C18 127.8(4)
C11 C13 C14 122.2(5)
C11 C13 N13 106.6(4)
C14 C13 N13 131.2(5)
C22 N21 C21 108.2(4)
C22 N21 C2A 126.4(4)
C21 N21 C2A 125.0(4)
N21 C22 N23 110.9(4)
N21 C22 H22 124.6
N23 C22 H22 124.6
N23 C23 C24 132.1(5)
N23 C23 C21 107.0(4)
C24 C23 C21 120.9(5)
N21 C21 C23 106.1(4)
N21 C21 C27 131.9(5)
C23 C21 C27 122.0(5)
C13 C11 C17 121.5(5)
C13 C11 N11 106.8(4)
C17 C11 N11 131.7(5)
N13 C12 N11 110.7(4)
N13 C12 H12 124.6
N11 C12 H12 124.6
C25 C24 C23 116.6(5)
C25 C24 H24 121.7
C23 C24 H24 121.7
C26 C27 C21 116.1(5)
C26 C27 H27 121.9
C21 C27 H27 121.9
C2B C2A N21 113.3(5)
C2B C2A H2A1 108.9
N21 C2A H2A1 108.9
C2B C2A H2A2 108.9
N21 C2A H2A2 108.9
H2A1 C2A H2A2 107.7
C13 C14 C15 115.9(6)
C13 C14 H14 122.1
C15 C14 H14 122.1
C27 C26 C25 122.0(6)
C27 C26 H26 119.0
C25 C26 H26 119.0
C16 C17 C11 116.7(6)
C16 C17 H17 121.6
C11 C17 H17 121.6
C17 C16 C15 122.5(6)
C17 C16 H16 118.7
C15 C16 H16 118.7
N23 C28 C29 112.0(5)
N23 C28 H28A 109.2
C29 C28 H28A 109.2
N23 C28 H28B 109.2
C29 C28 H28B 109.2
H28A C28 H28B 107.9
C24 C25 C26 122.3(5)
C24 C25 H25 118.8
C26 C25 H25 118.8
C16 C15 C14 121.2(6)
C16 C15 H15 119.4
C14 C15 H15 119.4
C28 C29 H29A 109.5
C28 C29 H29B 109.5
H29A C29 H29B 109.5
C28 C29 H29C 109.5
H29A C29 H29C 109.5
H29B C29 H29C 109.5
C1B C1A N13 113.1(6)
C1B C1A H1A1 109.0
N13 C1A H1A1 109.0
C1B C1A H1A2 109.0
N13 C1A H1A2 109.0
H1A1 C1A H1A2 107.8
N11 C18 C19 111.8(5)
N11 C18 H18A 109.3
C19 C18 H18A 109.3
N11 C18 H18B 109.3
C19 C18 H18B 109.3
H18A C18 H18B 107.9
C1A C1B H1B1 109.5
C1A C1B H1B2 109.5
H1B1 C1B H1B2 109.5
C1A C1B H1B3 109.5
H1B1 C1B H1B3 109.5
H1B2 C1B H1B3 109.5
C18 C19 H19A 109.5
C18 C19 H19B 109.5
H19A C19 H19B 109.5
C18 C19 H19C 109.5
H19A C19 H19C 109.5
H19B C19 H19C 109.5
C2A C2B H2B1 109.5
C2A C2B H2B2 109.5
H2B1 C2B H2B2 109.5
C2A C2B H2B3 109.5
H2B1 C2B H2B3 109.5
H2B2 C2B H2B3 109.5

loop_
_geom_bond_atom_site_label_1
_geom_bond_atom_site_label_2
_geom_bond_distance
_geom_bond_publ_flag
N11 C12 1.323(6) y
N13 C12 1.321(6) y
N11 C11 1.394(6) y
N13 C13 1.392(6) y
C11 C13 1.375(7) y
C11 C17 1.385(7) y
C13 C14 1.389(7) y
C14 C15 1.393(10) y
C15 C16 1.381(10) y
C16 C17 1.364(9) y
N21 C22 1.322(6) y
N23 C22 1.328(6) y
N21 C21 1.387(6) y
N23 C23 1.382(6) y
C21 C23 1.393(7) y
C21 C27 1.395(7) y
C23 C24 1.387(7) y
C24 C25 1.378(9) y
C25 C26 1.380(9) y
C26 C27 1.372(8) y
N13 C1A 1.477(7) ?
N23 C28 1.472(7) ?
N11 C18 1.473(6) ?
N21 C2A 1.479(6) ?
C22 H22 0.9300 ?
C12 H12 0.9300 ?
C24 H24 0.9300 ?
C27 H27 0.9300 ?
C2A C2B 1.451(7) ?
C2A H2A1 0.9700 ?
C2A H2A2 0.9700 ?
C14 H14 0.9300 ?
C26 H26 0.9300 ?
C17 H17 0.9300 ?
C16 H16 0.9300 ?
C28 C29 1.499(9) ?
C28 H28A 0.9700 ?
C28 H28B 0.9700 ?
C25 H25 0.9300 ?
C15 H15 0.9300 ?
C29 H29A 0.9600 ?
C29 H29B 0.9600 ?
C29 H29C 0.9600 ?
C1A C1B 1.470(7) ?
C1A H1A1 0.9700 ?
C1A H1A2 0.9700 ?
C18 C19 1.488(8) ?
C18 H18A 0.9700 ?
C18 H18B 0.9700 ?
C1B H1B1 0.9600 ?
C1B H1B2 0.9600 ?
C1B H1B3 0.9600 ?
C19 H19A 0.9600 ?
C19 H19B 0.9600 ?
C19 H19C 0.9600 ?
C2B H2B1 0.9600 ?
C2B H2B2 0.9600 ?
C2B H2B3 0.9600 ?

loop_
_geom_hbond_atom_site_label_D
_geom_hbond_atom_site_label_H
_geom_hbond_atom_site_label_A
_geom_hbond_site_symmetry_A
_geom_hbond_distance_DH
_geom_hbond_distance_HA
_geom_hbond_distance_DA
_geom_hbond_angle_DHA
C22 H22 I2 4_566 0.93 2.99 3.820(5) 149

loop_
_geom_torsion_atom_site_label_1
_geom_torsion_atom_site_label_2
_geom_torsion_atom_site_label_3
_geom_torsion_atom_site_label_4
_geom_torsion
C12 N13 C13 C11 0.3(5)
C1A N13 C13 C11 -173.4(5)
C12 N13 C13 C14 -178.4(5)
C1A N13 C13 C14 7.9(8)
C21 N21 C22 N23 1.9(6)
C2A N21 C22 N23 175.2(5)
C23 N23 C22 N21 -2.2(6)
C28 N23 C22 N21 177.7(5)
C22 N23 C23 C24 179.8(5)
C28 N23 C23 C24 0.0(9)
C22 N23 C23 C21 1.5(5)
C28 N23 C23 C21 -178.3(5)
C22 N21 C21 C23 -0.9(5)
C2A N21 C21 C23 -174.2(5)
C22 N21 C21 C27 -179.2(5)
C2A N21 C21 C27 7.5(8)
N23 C23 C21 N21 -0.4(5)
C24 C23 C21 N21 -178.9(4)
N23 C23 C21 C27 178.1(4)
C24 C23 C21 C27 -0.4(7)
C14 C13 C11 C17 -0.7(7)
N13 C13 C11 C17 -179.5(4)
C14 C13 C11 N11 177.5(4)
N13 C13 C11 N11 -1.3(5)
C12 N11 C11 C13 1.9(5)
C18 N11 C11 C13 -179.1(4)
C12 N11 C11 C17 179.8(5)
C18 N11 C11 C17 -1.2(8)
C13 N13 C12 N11 0.9(5)
C1A N13 C12 N11 174.6(5)
C11 N11 C12 N13 -1.7(5)
C18 N11 C12 N13 179.2(4)
N23 C23 C24 C25 -178.4(5)
C21 C23 C24 C25 -0.4(7)
N21 C21 C27 C26 178.3(5)
C23 C21 C27 C26 0.3(7)
C22 N21 C2A C2B 45.3(10)
C21 N21 C2A C2B -142.5(8)
C11 C13 C14 C15 0.3(7)
N13 C13 C14 C15 178.8(5)
C21 C27 C26 C25 0.6(8)
C13 C11 C17 C16 -0.1(7)
N11 C11 C17 C16 -177.9(5)
C11 C17 C16 C15 1.4(9)
C22 N23 C28 C29 102.9(7)
C23 N23 C28 C29 -77.3(7)
C23 C24 C25 C26 1.3(8)
C27 C26 C25 C24 -1.4(9)
C17 C16 C15 C14 -1.8(9)
C13 C14 C15 C16 0.9(8)
C12 N13 C1A C1B 38.5(9)
C13 N13 C1A C1B -148.9(7)
C12 N11 C18 C19 100.9(7)
C11 N11 C18 C19 -78.0(7)

loop_
_cod_related_entry_id
_cod_related_entry_database
_cod_related_entry_code
1 ChemSpider 30654726
